data_6000133
loop_
_publ_author_name
'Chen, Z.'
'Wang, R.-J.'

_publ_section_title
;
 Crystal structures and semiconductor properties of alkaline metal
 selenides MHgSbSe~3~ (M = K, Rb, Cs)
;
_journal_issue 3
_journal_name_full 'Acta Chimica Sinica'
_journal_page_first 326
_journal_page_last 331
_journal_volume 58
_journal_year 2000
_chemical_formula_sum 'Hg Rb Sb Se3'
_space_group_crystal_system monoclinic
_space_group_IT_number 14
_space_group_name_Hall '-P 2ybc'
_space_group_name_H-M_alt 'P 1 21/c 1'
_cell_angle_alpha 90.000
_cell_angle_beta 106.600
_cell_angle_gamma 90.000
_cell_formula_units_Z 4
_cell_length_a 7.7580
_cell_length_b 11.2340
_cell_length_c 8.8490
_cell_volume 739.08
_refine_ls_R_factor_all 0.0552
_refine_ls_structure_factor_coef Fsqd
_refine_ls_wR_factor_all 0.1198
_cod_depositor_comments
;
 Updating space group information and adding the symmetry operation list.

 Antanas Vaitkus,
 2018-06-15
;
_cod_database_code 6000133

loop_
_space_group_symop_id
_space_group_symop_operation_xyz
1 x,y,z
2 -x,y+1/2,-z+1/2
3 -x,-y,-z
4 x,-y+1/2,z+1/2

loop_
_atom_site_label
_atom_site_type_symbol
_atom_site_fract_x
_atom_site_fract_y
_atom_site_fract_z
_atom_site_U_iso_or_equiv
Hg(1) Hg 0.5918(1) 0.75098(9) 0.0229(1) 0.0116(3)
Rb(1) Rb 0.0160(3) 0.7376(3) -0.1190(3) 0.0249(6)
Sb(1) Sb 0.4393(2) 1.0000(1) 0.2340(2) 0.0062(4)
Se(1) Se 0.3728(3) 0.7715(2) 0.2185(2) 0.0037(5)
Se(2) Se 0.7724(3) 0.5524(2) 0.0957(3) 0.0113(5)
Se(3) Se 0.7725(3) 0.9489(2) 0.0423(3) 0.0102(5)
